data_7202450
loop_
_publ_author_name
'Baisch, Ulrich'
'Rubini, Katia'
'Braga, Dario'

_publ_section_title
;
 Remarkable structural similarities between organic co-crystals and a
 metal--organic coordination network---insights into hydrogen bonded
 aliphatic ammonium chlorides
;
_journal_issue 12
_journal_name_full CrystEngComm
_journal_page_first 1939
_journal_paper_doi 10.1039/b812892h
_journal_volume 10
_journal_year 2008
_chemical_formula_moiety 'C6 H16 N2, 2(C2 H6 O S), 2(Cl)'
_chemical_formula_sum 'C10 H28 Cl2 N2 O2 S2'
_chemical_formula_weight 343.36
_chemical_name_common
;
1,2-diammonio-cyclohexane dichloride mono-sulfoxide
;
_chemical_name_systematic
;
1,2-diammonio-cyclohexane dichloride mono-sulfoxide
;
_space_group_IT_number 2
_symmetry_cell_setting triclinic
_symmetry_space_group_name_Hall '-P 1'
_symmetry_space_group_name_H-M 'P -1'
_atom_sites_solution_hydrogens geom
_atom_sites_solution_primary direct
_atom_sites_solution_secondary difmap
_audit_creation_method SHELXL-97
_cell_angle_alpha 89.659(8)
_cell_angle_beta 76.931(8)
_cell_angle_gamma 75.820(9)
_cell_formula_units_Z 1
_cell_length_a 5.8630(6)
_cell_length_b 8.2478(9)
_cell_length_c 9.5959(9)
_cell_measurement_reflns_used 4109
_cell_measurement_temperature 296(2)
_cell_measurement_theta_max 29.4046
_cell_measurement_theta_min 2.5502
_cell_volume 437.64(8)
_computing_cell_refinement
;
CrysAlis RED, Oxford Diffraction Ltd.,
Version 1.171.32.13 (release 29-11-2007 CrysAlis171 .NET)
(compiled Nov 29 2007,17:23:28)
;
_computing_data_collection
;
CrysAlis CCD, Oxford Diffraction Ltd.,
Version 1.171.32.13 (release 29-11-2007 CrysAlis171 .NET)
(compiled Nov 29 2007,17:23:28)
;
_computing_data_reduction
;
CrysAlis RED, Oxford Diffraction Ltd.,
Version 1.171.32.13 (release 29-11-2007 CrysAlis171 .NET)
(compiled Nov 29 2007,17:23:28)
;
_computing_molecular_graphics ORTEP
_computing_publication_material 'SHELXL-97 (Sheldrick, 1997)'
_computing_structure_refinement 'SHELXL-97 (Sheldrick, 1997)'
_computing_structure_solution 'SHELXS-97 (Sheldrick, 1990)'
_diffrn_detector_area_resol_mean 16.1340
_diffrn_measured_fraction_theta_full 0.999
_diffrn_measured_fraction_theta_max 0.865
_diffrn_measurement_details
;
1 omega -40.00 12.00 1.0000 13.9000
omega____ theta____ kappa____ phi______ omega'___ theta'___ frames
- -17.5955 -77.0000 0.0000 0.0000 0.0000 52

2 omega -86.00 -8.00 1.0000 13.9000
omega____ theta____ kappa____ phi______ omega'___ theta'___ frames
- -17.5955 143.0000 -22.0000 0.0000 0.0000 78

3 omega 5.00 55.00 1.0000 13.9000
omega____ theta____ kappa____ phi______ omega'___ theta'___ frames
- -17.5955 0.0000 240.0000 0.0000 0.0000 50

4 omega -48.00 5.00 1.0000 13.9000
omega____ theta____ kappa____ phi______ omega'___ theta'___ frames
- -17.5955 77.0000 300.0000 0.0000 0.0000 53

5 omega 5.00 55.00 1.0000 13.9000
omega____ theta____ kappa____ phi______ omega'___ theta'___ frames
- -17.5955 0.0000 30.0000 0.0000 0.0000 50

6 omega -41.00 9.00 1.0000 13.9000
omega____ theta____ kappa____ phi______ omega'___ theta'___ frames
- -17.5955 45.0000 210.0000 0.0000 0.0000 50

7 omega -88.00 12.00 1.0000 13.9000
omega____ theta____ kappa____ phi______ omega'___ theta'___ frames
- -17.5955 -77.0000 210.0000 0.0000 0.0000 100

8 omega -89.00 5.00 1.0000 13.9000
omega____ theta____ kappa____ phi______ omega'___ theta'___ frames
- -17.5955 -45.0000 60.0000 0.0000 0.0000 94

9 omega -79.00 -1.00 1.0000 13.9000
omega____ theta____ kappa____ phi______ omega'___ theta'___ frames
- -17.5955 131.0000 78.0000 0.0000 0.0000 78

10 omega -41.00 -15.00 1.0000 13.9000
omega____ theta____ kappa____ phi______ omega'___ theta'___ frames
- -17.5955 45.0000 30.0000 0.0000 0.0000 26

11 omega 1.00 53.00 1.0000 13.9000
omega____ theta____ kappa____ phi______ omega'___ theta'___ frames
- -17.5955 77.0000 60.0000 0.0000 0.0000 52

12 omega -48.00 -7.00 1.0000 13.9000
omega____ theta____ kappa____ phi______ omega'___ theta'___ frames
- -17.5955 77.0000 270.0000 0.0000 0.0000 41

13 omega -82.00 -39.00 1.0000 13.9000
omega____ theta____ kappa____ phi______ omega'___ theta'___ frames
- -17.5955 -45.0000 270.0000 0.0000 0.0000 43

14 omega 0.00 80.00 1.0000 13.9000
omega____ theta____ kappa____ phi______ omega'___ theta'___ frames
- 19.3142 77.0000 330.0000 0.0000 0.0000 80

15 omega 46.00 90.00 1.0000 13.9000
omega____ theta____ kappa____ phi______ omega'___ theta'___ frames
- 19.3142 45.0000 330.0000 0.0000 0.0000 44

16 omega 58.00 88.00 1.0000 13.9000
omega____ theta____ kappa____ phi______ omega'___ theta'___ frames
- 19.3142 77.0000 60.0000 0.0000 0.0000 30

17 omega -10.00 72.00 1.0000 13.9000
omega____ theta____ kappa____ phi______ omega'___ theta'___ frames
- 19.3142 -117.0000 333.0000 0.0000 0.0000 82

18 omega 2.00 28.00 1.0000 13.9000
omega____ theta____ kappa____ phi______ omega'___ theta'___ frames
- 19.3142 77.0000 30.0000 0.0000 0.0000 26

;
_diffrn_measurement_device '95mm CCD camera (sapphire) on \k-goniostat'
_diffrn_measurement_device_type xcalibur
_diffrn_measurement_method 'omega scan'
_diffrn_orient_matrix_UB_11 -0.0428873959
_diffrn_orient_matrix_UB_12 0.0879473189
_diffrn_orient_matrix_UB_13 0.0149608940
_diffrn_orient_matrix_UB_21 -0.0528181960
_diffrn_orient_matrix_UB_22 -0.0134870895
_diffrn_orient_matrix_UB_23 0.0721883971
_diffrn_orient_matrix_UB_31 0.1090401219
_diffrn_orient_matrix_UB_32 0.0015047110
_diffrn_orient_matrix_UB_33 0.0198551140
_diffrn_radiation_monochromator graphite
_diffrn_radiation_source 'Enhance (Mo) X-ray Source'
_diffrn_radiation_type 'Mo K\a'
_diffrn_radiation_wavelength 0.7107
_diffrn_reflns_av_R_equivalents 0.0351
_diffrn_reflns_av_sigmaI/netI 0.0613
_diffrn_reflns_limit_h_max 7
_diffrn_reflns_limit_h_min -7
_diffrn_reflns_limit_k_max 10
_diffrn_reflns_limit_k_min -11
_diffrn_reflns_limit_l_max 12
_diffrn_reflns_limit_l_min -12
_diffrn_reflns_number 9199
_diffrn_reflns_theta_full 25.00
_diffrn_reflns_theta_max 29.4046
_diffrn_reflns_theta_min 2.5502
_exptl_absorpt_coefficient_mu 0.607
_exptl_absorpt_correction_T_max 0.910
_exptl_absorpt_correction_T_min 0.772
_exptl_absorpt_correction_type multi-scan
_exptl_absorpt_process_details
;
CrysAlis RED, Oxford Diffraction Ltd.,
Version 1.171.32.13 (release 29-11-2007 CrysAlis171 .NET)
(compiled Nov 29 2007,17:23:28)
Empirical absorption correction using spherical harmonics,
implemented in SCALE3 ABSPACK scaling algorithm.
;
_exptl_crystal_colour colorless
_exptl_crystal_density_diffrn 1.303
_exptl_crystal_density_method 'not measured'
_exptl_crystal_description plate
_exptl_crystal_F_000 184
_exptl_crystal_size_max 0.59
_exptl_crystal_size_mid 0.27
_exptl_crystal_size_min 0.16
_refine_diff_density_max 0.215
_refine_diff_density_min -0.253
_refine_diff_density_rms 0.044
_refine_ls_extinction_method none
_refine_ls_goodness_of_fit_ref 0.997
_refine_ls_hydrogen_treatment mixed
_refine_ls_matrix_type full
_refine_ls_number_parameters 138
_refine_ls_number_reflns 2093
_refine_ls_number_restraints 1
_refine_ls_restrained_S_all 1.001
_refine_ls_R_factor_all 0.0644
_refine_ls_R_factor_gt 0.0341
_refine_ls_shift/su_max 0.000
_refine_ls_shift/su_mean 0.000
_refine_ls_structure_factor_coef Fsqd
_refine_ls_weighting_details 'calc w=1/[\s^2^(Fo^2^)+(0.0418P)^2^+0.0000P] where P=(Fo^2^+2Fc^2^)/3'
_refine_ls_weighting_scheme calc
_refine_ls_wR_factor_gt 0.0712
_refine_ls_wR_factor_ref 0.0776
_reflns_number_gt 1483
_reflns_number_total 2093
_reflns_threshold_expression >2sigma(I)
_cod_data_source_file b812892h.txt
_cod_data_source_block ub043m_1
_cod_database_code 7202450

loop_
_symmetry_equiv_pos_as_xyz
'x, y, z'
'-x, -y, -z'

loop_
_atom_site_label
_atom_site_type_symbol
_atom_site_fract_x
_atom_site_fract_y
_atom_site_fract_z
_atom_site_U_iso_or_equiv
_atom_site_adp_type
_atom_site_occupancy
_atom_site_symmetry_multiplicity
_atom_site_calc_flag
_atom_site_refinement_flags
_atom_site_disorder_assembly
_atom_site_disorder_group
Cl1 Cl 0.21714(8) 0.98670(6) 0.16967(5) 0.04030(15) Uani 1 1 d . . .
N1 N 0.7972(3) 0.8247(2) 0.13855(19) 0.0335(4) Uani 1 1 d . . .
C1 C 0.9318(3) 0.6770(2) 0.03977(17) 0.0275(4) Uani 1 1 d . . .
C2 C 0.7575(3) 0.5949(2) -0.0095(2) 0.0335(4) Uani 1 1 d . . .
C3 C 1.1029(3) 0.5560(2) 0.11161(19) 0.0324(4) Uani 1 1 d . . .
H1N H 0.894(4) 0.888(2) 0.162(2) 0.049(6) Uiso 1 1 d . . .
H2N H 0.712(4) 0.800(3) 0.225(2) 0.050(6) Uiso 1 1 d . . .
H3N H 0.696(4) 0.890(3) 0.102(2) 0.043(6) Uiso 1 1 d . . .
H1 H 1.021(3) 0.720(2) -0.0390(18) 0.027(4) Uiso 1 1 d . . .
H2A H 0.662(3) 0.558(2) 0.0730(19) 0.030(4) Uiso 1 1 d . . .
H2B H 0.645(3) 0.675(2) -0.051(2) 0.040(5) Uiso 1 1 d . . .
H3A H 1.208(3) 0.615(2) 0.1430(18) 0.035(5) Uiso 1 1 d . . .
H3B H 1.005(3) 0.524(2) 0.1943(19) 0.033(5) Uiso 1 1 d . . .
S10 S 0.61941(8) 0.19164(6) 0.50071(5) 0.04162(15) Uani 1 1 d . . .
O10 O 0.4097(2) 0.30087(19) 0.60783(14) 0.0536(4) Uani 1 1 d . . .
C11 C 0.8717(4) 0.2742(4) 0.4980(3) 0.0592(7) Uani 1 1 d D . .
C12 C 0.5729(5) 0.2551(4) 0.3294(3) 0.0576(6) Uani 1 1 d . . .
H11A H 0.987(3) 0.228(3) 0.422(2) 0.068(7) Uiso 1 1 d D . .
H11B H 0.826(4) 0.390(3) 0.486(3) 0.067(8) Uiso 1 1 d . . .
H11C H 0.910(5) 0.252(3) 0.587(3) 0.096(9) Uiso 1 1 d . . .
H12A H 0.453(5) 0.210(3) 0.309(3) 0.079(8) Uiso 1 1 d . . .
H12B H 0.539(4) 0.378(3) 0.333(2) 0.069(8) Uiso 1 1 d . . .
H12C H 0.698(4) 0.209(3) 0.263(2) 0.065(7) Uiso 1 1 d . . .

loop_
_atom_site_aniso_label
_atom_site_aniso_U_11
_atom_site_aniso_U_22
_atom_site_aniso_U_33
_atom_site_aniso_U_23
_atom_site_aniso_U_13
_atom_site_aniso_U_12
Cl1 0.0329(2) 0.0426(3) 0.0469(3) 0.0080(2) -0.0112(2) -0.0104(2)
N1 0.0280(8) 0.0315(9) 0.0382(9) -0.0021(7) -0.0064(7) -0.0030(7)
C1 0.0240(8) 0.0280(9) 0.0273(9) 0.0019(7) -0.0014(7) -0.0051(7)
C2 0.0249(9) 0.0354(10) 0.0386(10) -0.0005(8) -0.0102(8) -0.0016(8)
C3 0.0279(9) 0.0371(10) 0.0325(10) -0.0009(8) -0.0098(8) -0.0059(8)
S10 0.0375(3) 0.0433(3) 0.0394(3) 0.0013(2) 0.0003(2) -0.0099(2)
O10 0.0431(8) 0.0618(10) 0.0410(8) 0.0035(7) 0.0096(6) -0.0032(7)
C11 0.0423(13) 0.081(2) 0.0531(15) -0.0136(14) -0.0046(11) -0.0195(13)
C12 0.0497(14) 0.080(2) 0.0407(13) -0.0033(13) -0.0044(11) -0.0175(14)

loop_
_atom_type_symbol
_atom_type_description
_atom_type_scat_dispersion_real
_atom_type_scat_dispersion_imag
_atom_type_scat_source
C C 0.0033 0.0016 'International Tables Vol C Tables 4.2.6.8 and 6.1.1.4'
H H 0.0000 0.0000 'International Tables Vol C Tables 4.2.6.8 and 6.1.1.4'
Cl Cl 0.1484 0.1585 'International Tables Vol C Tables 4.2.6.8 and 6.1.1.4'
N N 0.0061 0.0033 'International Tables Vol C Tables 4.2.6.8 and 6.1.1.4'
O O 0.0106 0.0060 'International Tables Vol C Tables 4.2.6.8 and 6.1.1.4'
S S 0.1246 0.1234 'International Tables Vol C Tables 4.2.6.8 and 6.1.1.4'

loop_
_geom_angle_atom_site_label_1
_geom_angle_atom_site_label_2
_geom_angle_atom_site_label_3
_geom_angle
_geom_angle_site_symmetry_1
_geom_angle_site_symmetry_3
_geom_angle_publ_flag
C1 N1 H1N 113.8(12) . . ?
C1 N1 H2N 114.6(13) . . ?
H1N N1 H2N 104.9(17) . . ?
C1 N1 H3N 111.0(13) . . ?
H1N N1 H3N 106.0(19) . . ?
H2N N1 H3N 105.7(18) . . ?
N1 C1 C2 110.38(13) . . ?
N1 C1 C3 110.01(14) . . ?
C2 C1 C3 112.04(15) . . ?
N1 C1 H1 105.4(10) . . ?
C2 C1 H1 109.4(9) . . ?
C3 C1 H1 109.4(10) . . ?
C1 C2 C3 110.05(14) . 2_765 ?
C1 C2 H2A 108.1(10) . . ?
C3 C2 H2A 109.1(10) 2_765 . ?
C1 C2 H2B 110.8(10) . . ?
C3 C2 H2B 112.5(11) 2_765 . ?
H2A C2 H2B 106.1(14) . . ?
C1 C3 C2 109.92(14) . 2_765 ?
C1 C3 H3A 108.8(10) . . ?
C2 C3 H3A 112.8(9) 2_765 . ?
C1 C3 H3B 106.0(11) . . ?
C2 C3 H3B 111.5(11) 2_765 . ?
H3A C3 H3B 107.5(14) . . ?
O10 S10 C11 106.44(11) . . ?
O10 S10 C12 105.37(11) . . ?
C11 S10 C12 97.56(14) . . ?
S10 C11 H11A 107.7(14) . . ?
S10 C11 H11B 108.2(14) . . ?
H11A C11 H11B 108(2) . . ?
S10 C11 H11C 105.6(17) . . ?
H11A C11 H11C 115(2) . . ?
H11B C11 H11C 111(2) . . ?
S10 C12 H12A 108.5(16) . . ?
S10 C12 H12B 106.7(14) . . ?
H12A C12 H12B 116(2) . . ?
S10 C12 H12C 110.4(16) . . ?
H12A C12 H12C 103(2) . . ?
H12B C12 H12C 112(2) . . ?

loop_
_geom_bond_atom_site_label_1
_geom_bond_atom_site_label_2
_geom_bond_distance
_geom_bond_site_symmetry_2
_geom_bond_publ_flag
N1 C1 1.487(2) . ?
N1 H1N 0.92(2) . ?
N1 H2N 0.92(2) . ?
N1 H3N 0.84(2) . ?
C1 C2 1.512(2) . ?
C1 C3 1.514(2) . ?
C1 H1 0.936(17) . ?
C2 C3 1.527(2) 2_765 ?
C2 H2A 0.956(18) . ?
C2 H2B 0.97(2) . ?
C3 C2 1.527(2) 2_765 ?
C3 H3A 0.969(15) . ?
C3 H3B 0.944(18) . ?
S10 O10 1.5088(14) . ?
S10 C11 1.769(2) . ?
S10 C12 1.781(2) . ?
C11 H11A 0.885(16) . ?
C11 H11B 0.94(2) . ?
C11 H11C 0.94(3) . ?
C12 H12A 0.93(2) . ?
C12 H12B 0.98(2) . ?
C12 H12C 0.86(2) . ?
